data_7059948
loop_
_publ_author_name
'Durigon, Daniele Cocco'
'Maragno Peterle, Marcos'
'Bortoluzzi, Adailton Jo\~ao'
'Ribeiro, Ronny Rocha'
'Braga, Antonio Luiz'
'Peralta, Rosely Aparecida'
'Neves, Ademir'

_publ_section_title
;
 Cu(ii) complexes with tridentate sulfur and selenium ligands: catecholase
 and hydrolysis activity
;
_journal_issue 36
_journal_name_full 'New Journal of Chemistry'
_journal_page_first 15698
_journal_page_last 15707
_journal_paper_doi 10.1039/D0NJ02806A
_journal_volume 44
_journal_year 2020
_chemical_formula_moiety 'C16 H19 Cl2 Cu N S2'
_chemical_formula_sum 'C16 H19 Cl2 Cu N S2'
_chemical_formula_weight 423.88
_space_group_crystal_system orthorhombic
_space_group_IT_number 62
_space_group_name_Hall '-P 2ac 2n'
_space_group_name_H-M_alt 'P n m a'
_atom_sites_solution_hydrogens mixed
_atom_sites_solution_primary direct
_atom_sites_solution_secondary difmap
_audit_creation_method SHELXL-2018/1
_audit_update_record
;
2020-06-30 deposited with the CCDC.	2020-09-01 downloaded from the CCDC.
;
_cell_angle_alpha 90
_cell_angle_beta 90
_cell_angle_gamma 90
_cell_formula_units_Z 4
_cell_length_a 11.1289(4)
_cell_length_b 15.0127(6)
_cell_length_c 10.5764(5)
_cell_measurement_reflns_used 5503
_cell_measurement_temperature 200(2)
_cell_measurement_theta_max 29.99
_cell_measurement_theta_min 2.36
_cell_volume 1767.05(13)
_computing_cell_refinement 'Bruker SAINT'
_computing_data_collection 'Bruker APEX2'
_computing_data_reduction 'Bruker SAINT'
_computing_molecular_graphics 'PLATON (Spek, 2009)'
_computing_publication_material 'SHELXL-2018/1 (Sheldrick, 2018)'
_computing_structure_refinement 'SHELXL-2018/1 (Sheldrick, 2018)'
_computing_structure_solution 'SHELXT 2014/5 (Sheldrick, 2014)'
_diffrn_ambient_temperature 200(2)
_diffrn_measured_fraction_theta_full 1.000
_diffrn_measured_fraction_theta_max 0.998
_diffrn_measurement_device_type 'Bruker APEX-II CCD'
_diffrn_measurement_method '\f and \w scans'
_diffrn_radiation_monochromator graphite
_diffrn_radiation_source 'fine-focus sealed tube'
_diffrn_radiation_type MoK\a
_diffrn_radiation_wavelength 0.71073
_diffrn_reflns_av_R_equivalents 0.0177
_diffrn_reflns_av_unetI/netI 0.0166
_diffrn_reflns_Laue_measured_fraction_full 1.000
_diffrn_reflns_Laue_measured_fraction_max 0.998
_diffrn_reflns_limit_h_max 10
_diffrn_reflns_limit_h_min -15
_diffrn_reflns_limit_k_max 15
_diffrn_reflns_limit_k_min -21
_diffrn_reflns_limit_l_max 14
_diffrn_reflns_limit_l_min -14
_diffrn_reflns_number 10619
_diffrn_reflns_point_group_measured_fraction_full 1.000
_diffrn_reflns_point_group_measured_fraction_max 0.998
_diffrn_reflns_theta_full 25.242
_diffrn_reflns_theta_max 29.995
_diffrn_reflns_theta_min 2.356
_exptl_absorpt_coefficient_mu 1.769
_exptl_absorpt_correction_T_max 0.7460
_exptl_absorpt_correction_T_min 0.6237
_exptl_absorpt_correction_type multi-scan
_exptl_absorpt_process_details
;
Bruker APEX2, SAINT and SADABS, version 2011.8-0; Bruker AXS Inc., 
Madison, Wisconsin, USA
;
_exptl_crystal_colour green
_exptl_crystal_density_diffrn 1.593
_exptl_crystal_description prismatic
_exptl_crystal_F_000 868
_exptl_crystal_size_max 0.360
_exptl_crystal_size_mid 0.180
_exptl_crystal_size_min 0.100
_refine_diff_density_max 0.900
_refine_diff_density_min -0.514
_refine_diff_density_rms 0.074
_refine_ls_extinction_method none
_refine_ls_goodness_of_fit_ref 1.084
_refine_ls_hydrogen_treatment constr
_refine_ls_matrix_type full
_refine_ls_number_parameters 106
_refine_ls_number_reflns 2664
_refine_ls_number_restraints 0
_refine_ls_restrained_S_all 1.084
_refine_ls_R_factor_all 0.0348
_refine_ls_R_factor_gt 0.0264
_refine_ls_shift/su_max 0.001
_refine_ls_shift/su_mean 0.000
_refine_ls_structure_factor_coef Fsqd
_refine_ls_weighting_details 'w=1/[\s^2^(Fo^2^)+(0.0224P)^2^+1.6583P] where P=(Fo^2^+2Fc^2^)/3'
_refine_ls_weighting_scheme calc
_refine_ls_wR_factor_gt 0.0587
_refine_ls_wR_factor_ref 0.0638
_reflns_Friedel_coverage 0.000
_reflns_number_gt 2299
_reflns_number_total 2664
_reflns_threshold_expression 'I > 2\s(I)'
_cod_data_source_file d0nj02806a2.cif
_cod_data_source_block CS
_cod_depositor_comments
;
The following automatic conversions were performed:

data item '_exptl_absorpt_correction_type' value 'Multi-scan' was
changed to 'multi-scan' in accordance with the
/home/data/users/saulius/crontab/automatic-downloads/rss-feeds/RSC/lib/dictionaries/cif_core.dic
dictionary named 'cif_core.dic' version 2.4.2 last updated on
2011-04-26.

data item '_atom_sites_solution_primary' value 'direct methods' was
changed to 'direct'.

data item '_atom_sites_solution_secondary' value 'diffmap' was
changed to 'difmap'.

Automatic conversion script
Id: cif_fix_values 7556 2019-12-06 15:28:31Z antanas 

 Adding full bibliography for 7059948--7059949.cif.
;
_cod_database_code 7059948
_shelx_shelxl_version_number 2018/1
_shelx_space_group_comment
;
The symmetry employed for this shelxl refinement is uniquely defined
by the following loop, which should always be used as a source of
symmetry information in preference to the above space-group names.
They are only intended as comments.
;
_shelx_estimated_absorpt_t_min 0.568
_shelx_estimated_absorpt_t_max 0.843

loop_
_space_group_symop_operation_xyz
'x, y, z'
'-x+1/2, -y, z+1/2'
'-x, y+1/2, -z'
'x+1/2, -y+1/2, -z+1/2'
'-x, -y, -z'
'x-1/2, y, -z-1/2'
'x, -y-1/2, z'
'-x-1/2, y-1/2, z-1/2'

loop_
_atom_site_label
_atom_site_type_symbol
_atom_site_fract_x
_atom_site_fract_y
_atom_site_fract_z
_atom_site_U_iso_or_equiv
_atom_site_adp_type
_atom_site_occupancy
_atom_site_site_symmetry_order
_atom_site_calc_flag
_atom_site_refinement_flags_posn
_atom_site_refinement_flags_adp
_atom_site_refinement_flags_occupancy
_atom_site_disorder_assembly
_atom_site_disorder_group
Cu1 Cu 0.44235(2) 0.750000 0.72985(2) 0.01776(7) Uani 1 2 d S T P . .
Cl1 Cl 0.35908(6) 0.750000 0.53825(5) 0.03039(14) Uani 1 2 d S T P . .
Cl2 Cl 0.26084(5) 0.750000 0.85414(5) 0.02135(11) Uani 1 2 d S T P . .
N1 N 0.55785(17) 0.750000 0.87647(17) 0.0188(3) Uani 1 2 d S T P . .
H1 H 0.629236 0.750000 0.842407 0.023 Uiso 1 2 d R U P . .
C1 C 0.54787(15) 0.66745(10) 0.95169(15) 0.0222(3) Uani 1 1 d . . . . .
H1A H 0.464032 0.658815 0.980469 0.027 Uiso 1 1 calc R U . . .
H1B H 0.600581 0.670762 1.026946 0.027 Uiso 1 1 calc R U . . .
C2 C 0.58602(15) 0.59101(11) 0.86719(16) 0.0240(3) Uani 1 1 d . . . . .
H2A H 0.566997 0.533865 0.909389 0.029 Uiso 1 1 calc R U . . .
H2B H 0.674029 0.593570 0.854069 0.029 Uiso 1 1 calc R U . . .
S1 S 0.51018(4) 0.59516(3) 0.71374(4) 0.02055(9) Uani 1 1 d . . . . .
C3 C 0.39545(15) 0.51365(10) 0.73262(14) 0.0204(3) Uani 1 1 d . . . . .
C4 C 0.31780(15) 0.51197(11) 0.83586(15) 0.0233(3) Uani 1 1 d . . . . .
H4 H 0.321865 0.557239 0.898479 0.028 Uiso 1 1 calc R U . . .
C5 C 0.23424(16) 0.44349(11) 0.84654(17) 0.0276(3) Uani 1 1 d . . . . .
H5 H 0.183109 0.440900 0.918367 0.033 Uiso 1 1 calc R U . . .
C6 C 0.2250(2) 0.37915(13) 0.7535(2) 0.0365(4) Uani 1 1 d . . . . .
H6 H 0.166807 0.333123 0.760991 0.044 Uiso 1 1 calc R U . . .
C7 C 0.3003(2) 0.38180(13) 0.64974(19) 0.0404(5) Uani 1 1 d . . . . .
H7 H 0.292759 0.338223 0.585090 0.048 Uiso 1 1 calc R U . . .
C8 C 0.38715(18) 0.44820(12) 0.63964(16) 0.0309(4) Uani 1 1 d . . . . .
H8 H 0.440570 0.448852 0.569590 0.037 Uiso 1 1 calc R U . . .

loop_
_atom_site_aniso_label
_atom_site_aniso_U_11
_atom_site_aniso_U_22
_atom_site_aniso_U_33
_atom_site_aniso_U_23
_atom_site_aniso_U_13
_atom_site_aniso_U_12
Cu1 0.02049(14) 0.01756(12) 0.01522(12) 0.000 -0.00340(10) 0.000
Cl1 0.0372(3) 0.0353(3) 0.0186(2) 0.000 -0.0094(2) 0.000
Cl2 0.0203(3) 0.0242(2) 0.0196(2) 0.000 0.00112(19) 0.000
N1 0.0176(9) 0.0192(8) 0.0197(8) 0.000 -0.0014(7) 0.000
C1 0.0244(8) 0.0231(7) 0.0192(7) 0.0023(6) -0.0037(6) 0.0021(6)
C2 0.0217(8) 0.0214(7) 0.0290(8) 0.0005(6) -0.0062(6) 0.0049(6)
S1 0.02214(19) 0.01954(17) 0.01998(16) -0.00084(13) 0.00098(14) 0.00276(14)
C3 0.0248(8) 0.0163(6) 0.0200(7) 0.0015(5) -0.0044(6) 0.0030(6)
C4 0.0253(8) 0.0199(7) 0.0246(7) 0.0009(6) -0.0011(6) 0.0038(6)
C5 0.0275(9) 0.0246(8) 0.0308(8) 0.0080(6) -0.0005(7) 0.0024(7)
C6 0.0417(11) 0.0242(8) 0.0435(10) 0.0062(8) -0.0090(9) -0.0091(8)
C7 0.0605(14) 0.0277(9) 0.0329(9) -0.0065(7) -0.0069(9) -0.0098(9)
C8 0.0436(11) 0.0265(8) 0.0227(8) -0.0035(6) 0.0004(7) -0.0021(8)

loop_
_atom_type_symbol
_atom_type_description
_atom_type_scat_dispersion_real
_atom_type_scat_dispersion_imag
_atom_type_scat_source
C C 0.0033 0.0016 'International Tables Vol C Tables 4.2.6.8 and 6.1.1.4'
H H 0.0000 0.0000 'International Tables Vol C Tables 4.2.6.8 and 6.1.1.4'
Cl Cl 0.1484 0.1585 'International Tables Vol C Tables 4.2.6.8 and 6.1.1.4'
Cu Cu 0.3201 1.2651 'International Tables Vol C Tables 4.2.6.8 and 6.1.1.4'
N N 0.0061 0.0033 'International Tables Vol C Tables 4.2.6.8 and 6.1.1.4'
S S 0.1246 0.1234 'International Tables Vol C Tables 4.2.6.8 and 6.1.1.4'

loop_
_geom_angle_atom_site_label_1
_geom_angle_atom_site_label_2
_geom_angle_atom_site_label_3
_geom_angle
_geom_angle_site_symmetry_1
_geom_angle_site_symmetry_3
_geom_angle_publ_flag
N1 Cu1 Cl1 164.92(6) . . y
N1 Cu1 Cl2 96.60(6) . . y
Cl1 Cu1 Cl2 98.48(2) . . y
N1 Cu1 S1 81.774(19) . . y
Cl1 Cu1 S1 93.720(12) . . y
Cl2 Cu1 S1 107.228(11) . . y
N1 Cu1 S1 81.774(19) . 7_575 ?
Cl1 Cu1 S1 93.720(12) . 7_575 ?
Cl2 Cu1 S1 107.228(11) . 7_575 ?
S1 Cu1 S1 143.18(2) . 7_575 y
C1 N1 C1 114.10(17) . 7_575 ?
C1 N1 Cu1 111.51(10) . . ?
C1 N1 Cu1 111.51(10) 7_575 . ?
C1 N1 H1 106.9 . . ?
C1 N1 H1 106.9 7_575 . ?
Cu1 N1 H1 105.3 . . ?
N1 C1 C2 107.26(13) . . ?
N1 C1 H1A 110.3 . . ?
C2 C1 H1A 110.3 . . ?
N1 C1 H1B 110.3 . . ?
C2 C1 H1B 110.3 . . ?
H1A C1 H1B 108.5 . . ?
C1 C2 S1 111.60(11) . . ?
C1 C2 H2A 109.3 . . ?
S1 C2 H2A 109.3 . . ?
C1 C2 H2B 109.3 . . ?
S1 C2 H2B 109.3 . . ?
H2A C2 H2B 108.0 . . ?
C3 S1 C2 102.00(7) . . ?
C3 S1 Cu1 115.06(5) . . ?
C2 S1 Cu1 96.47(5) . . ?
C4 C3 C8 119.96(16) . . ?
C4 C3 S1 123.06(12) . . ?
C8 C3 S1 116.95(13) . . ?
C5 C4 C3 119.46(16) . . ?
C5 C4 H4 120.3 . . ?
C3 C4 H4 120.3 . . ?
C6 C5 C4 120.58(17) . . ?
C6 C5 H5 119.7 . . ?
C4 C5 H5 119.7 . . ?
C7 C6 C5 119.99(18) . . ?
C7 C6 H6 120.0 . . ?
C5 C6 H6 120.0 . . ?
C6 C7 C8 120.17(18) . . ?
C6 C7 H7 119.9 . . ?
C8 C7 H7 119.9 . . ?
C7 C8 C3 119.78(17) . . ?
C7 C8 H8 120.1 . . ?
C3 C8 H8 120.1 . . ?

loop_
_geom_bond_atom_site_label_1
_geom_bond_atom_site_label_2
_geom_bond_distance
_geom_bond_site_symmetry_2
_geom_bond_publ_flag
Cu1 N1 2.0141(18) . y
Cu1 Cl1 2.2284(6) . y
Cu1 Cl2 2.4100(6) . y
Cu1 S1 2.4500(4) . y
Cu1 S1 2.4501(4) 7_575 ?
N1 C1 1.4769(18) . ?
N1 C1 1.4770(18) 7_575 ?
N1 H1 0.8722 . ?
C1 C2 1.515(2) . ?
C1 H1A 0.9900 . ?
C1 H1B 0.9900 . ?
C2 S1 1.8303(17) . ?
C2 H2A 0.9900 . ?
C2 H2B 0.9900 . ?
S1 C3 1.7797(17) . ?
C3 C4 1.393(2) . ?
C3 C8 1.393(2) . ?
C4 C5 1.391(2) . ?
C4 H4 0.9500 . ?
C5 C6 1.382(3) . ?
C5 H5 0.9500 . ?
C6 C7 1.382(3) . ?
C6 H6 0.9500 . ?
C7 C8 1.393(3) . ?
C7 H7 0.9500 . ?
C8 H8 0.9500 . ?

loop_
_geom_torsion_atom_site_label_1
_geom_torsion_atom_site_label_2
_geom_torsion_atom_site_label_3
_geom_torsion_atom_site_label_4
_geom_torsion
_geom_torsion_site_symmetry_1
_geom_torsion_site_symmetry_2
_geom_torsion_site_symmetry_3
_geom_torsion_site_symmetry_4
_geom_torsion_publ_flag
C1 N1 C1 C2 -168.16(12) 7_575 . . . ?
Cu1 N1 C1 C2 64.38(15) . . . . ?
N1 C1 C2 S1 -49.16(17) . . . . ?
C1 C2 S1 C3 -101.22(13) . . . . ?
C1 C2 S1 Cu1 16.16(12) . . . . ?
C2 S1 C3 C4 50.35(15) . . . . ?
Cu1 S1 C3 C4 -52.75(15) . . . . ?
C2 S1 C3 C8 -128.12(14) . . . . ?
Cu1 S1 C3 C8 128.79(12) . . . . ?
C8 C3 C4 C5 1.5(2) . . . . ?
S1 C3 C4 C5 -176.94(12) . . . . ?
C3 C4 C5 C6 -2.3(3) . . . . ?
C4 C5 C6 C7 0.9(3) . . . . ?
C5 C6 C7 C8 1.2(3) . . . . ?
C6 C7 C8 C3 -2.0(3) . . . . ?
C4 C3 C8 C7 0.7(3) . . . . ?
S1 C3 C8 C7 179.17(15) . . . . ?
